data_7019394
loop_
_publ_author_name
'Hung-Low, Fernando'
'Tye, Jesse W.'
'Cheng, Shannon'
'Bradley, Christopher A.'

_publ_section_title
;
 sp(2) C-H activation of dimethyl fumarate by a
 [(Cp*Co)(2)-\m-(\h(4)&#x2009;:&#x2009;\h(4)-toluene)] complex.
;
_journal_issue 26
_journal_name_full 'Dalton transactions (Cambridge, England : 2003)'
_journal_page_first 8190
_journal_page_last 8197
_journal_paper_doi 10.1039/c2dt30288h
_journal_volume 41
_journal_year 2012
_chemical_formula_sum 'C26 H38 Co2 O4'
_chemical_formula_weight 532.42
_chemical_name_systematic
;
?
;
_space_group_IT_number 2
_symmetry_cell_setting triclinic
_symmetry_space_group_name_Hall '-P 1'
_symmetry_space_group_name_H-M 'P -1'
_atom_sites_solution_hydrogens geom
_atom_sites_solution_primary direct
_atom_sites_solution_secondary difmap
_audit_creation_method SHELXL-97
_cell_angle_alpha 90.0490(10)
_cell_angle_beta 108.9940(10)
_cell_angle_gamma 95.4980(10)
_cell_formula_units_Z 2
_cell_length_a 9.2061(7)
_cell_length_b 10.7316(8)
_cell_length_c 13.5466(10)
_cell_measurement_reflns_used 110
_cell_measurement_temperature 150(2)
_cell_measurement_theta_max 25.68
_cell_measurement_theta_min 2.34
_cell_volume 1258.93(16)
_computing_cell_refinement 'Bruker APEX 2'
_computing_data_collection 'Bruker APEX 2'
_computing_data_reduction 'Bruker SAINTPLUS'
_computing_molecular_graphics 'Bruker SHELXTL'
_computing_publication_material 'Bruker SHELXTL'
_computing_structure_refinement 'SHELXL-97 (Sheldrick, 1997)'
_computing_structure_solution 'SHELXS-97 (Sheldrick, 1990)'
_diffrn_ambient_temperature 150(2)
_diffrn_measured_fraction_theta_full 0.994
_diffrn_measured_fraction_theta_max 0.994
_diffrn_measurement_device_type 'CCD area detector'
_diffrn_measurement_method 'omega scans'
_diffrn_radiation_monochromator graphite
_diffrn_radiation_source 'fine-focus sealed tube'
_diffrn_radiation_type MoK\a
_diffrn_radiation_wavelength 0.71073
_diffrn_reflns_av_R_equivalents 0.0204
_diffrn_reflns_av_sigmaI/netI 0.0255
_diffrn_reflns_limit_h_max 11
_diffrn_reflns_limit_h_min -11
_diffrn_reflns_limit_k_max 13
_diffrn_reflns_limit_k_min -13
_diffrn_reflns_limit_l_max 16
_diffrn_reflns_limit_l_min -16
_diffrn_reflns_number 12056
_diffrn_reflns_theta_full 25.68
_diffrn_reflns_theta_max 25.68
_diffrn_reflns_theta_min 1.59
_exptl_absorpt_coefficient_mu 1.346
_exptl_absorpt_correction_T_max 0.7143
_exptl_absorpt_correction_T_min 0.6742
_exptl_absorpt_correction_type multi-scan
_exptl_absorpt_process_details multi-scan
_exptl_crystal_colour Red
_exptl_crystal_density_diffrn 1.405
_exptl_crystal_density_method 'not measured'
_exptl_crystal_description Block
_exptl_crystal_F_000 560
_exptl_crystal_size_max 0.32
_exptl_crystal_size_mid 0.28
_exptl_crystal_size_min 0.27
_refine_diff_density_max 0.382
_refine_diff_density_min -0.273
_refine_diff_density_rms 0.054
_refine_ls_extinction_method none
_refine_ls_goodness_of_fit_ref 1.035
_refine_ls_hydrogen_treatment mixed
_refine_ls_matrix_type full
_refine_ls_number_parameters 309
_refine_ls_number_reflns 4749
_refine_ls_number_restraints 0
_refine_ls_restrained_S_all 1.035
_refine_ls_R_factor_all 0.0329
_refine_ls_R_factor_gt 0.0266
_refine_ls_shift/su_max 0.001
_refine_ls_shift/su_mean 0.000
_refine_ls_structure_factor_coef Fsqd
_refine_ls_weighting_details 'calc w=1/[\s^2^(Fo^2^)+(0.0368P)^2^+0.5377P] where P=(Fo^2^+2Fc^2^)/3'
_refine_ls_weighting_scheme calc
_refine_ls_wR_factor_gt 0.0671
_refine_ls_wR_factor_ref 0.0712
_reflns_number_gt 4093
_reflns_number_total 4749
_reflns_threshold_expression >2sigma(I)
_cod_data_source_file c2dt30288h.txt
_cod_data_source_block cb129
_cod_depositor_comments
;
The following automatic conversions were performed:

'_symmetry_cell_setting' value 'Triclinic' changed to 'triclinic'
according to /home/saulius/struct/CIF-dictionaries/cif_core.dic
dictionary named 'cif_core.dic' version 2.4.1 from 2010-06-29.

Automatic conversion script
Id: cif_fix_values 1891 2012-01-12 08:04:46Z andrius 
;
_cod_original_sg_symbol_H-M P-1
_cod_database_code 7019394

loop_
_symmetry_equiv_pos_as_xyz
'x, y, z'
'-x, -y, -z'

loop_
_atom_site_label
_atom_site_type_symbol
_atom_site_fract_x
_atom_site_fract_y
_atom_site_fract_z
_atom_site_U_iso_or_equiv
_atom_site_adp_type
_atom_site_occupancy
_atom_site_symmetry_multiplicity
_atom_site_calc_flag
_atom_site_refinement_flags
Co1 Co 0.24176(3) 0.69449(2) 0.782014(19) 0.02080(8) Uani 1 1 d .
Co2 Co 0.26711(3) 0.81616(2) 0.62332(2) 0.01963(8) Uani 1 1 d .
O1 O 0.06789(15) 0.72091(12) 0.53671(10) 0.0228(3) Uani 1 1 d .
O2 O -0.13654(15) 0.61322(13) 0.56548(11) 0.0272(3) Uani 1 1 d .
O3 O 0.28292(18) 1.03244(14) 0.82632(13) 0.0364(4) Uani 1 1 d .
O4 O 0.04544(16) 0.95561(13) 0.82179(11) 0.0282(3) Uani 1 1 d .
C1 C 0.3613(3) 0.5449(2) 0.85146(16) 0.0325(5) Uani 1 1 d .
C2 C 0.4352(3) 0.6597(2) 0.90918(17) 0.0342(5) Uani 1 1 d .
C3 C 0.3271(3) 0.7121(2) 0.94612(16) 0.0332(5) Uani 1 1 d .
C4 C 0.1858(3) 0.6339(2) 0.90922(17) 0.0332(5) Uani 1 1 d .
C5 C 0.2079(3) 0.5283(2) 0.85189(16) 0.0321(5) Uani 1 1 d .
C6 C 0.4448(3) 0.4551(2) 0.80950(19) 0.0488(7) Uani 1 1 d .
H6A H 0.5215 0.4192 0.8678 0.073 Uiso 1 1 calc R
H6B H 0.4968 0.4998 0.7653 0.073 Uiso 1 1 calc R
H6C H 0.3704 0.3878 0.7681 0.073 Uiso 1 1 calc R
C7 C 0.6038(3) 0.7053(3) 0.9378(2) 0.0525(7) Uani 1 1 d .
H7A H 0.6189 0.7951 0.9558 0.079 Uiso 1 1 calc R
H7B H 0.6393 0.6905 0.8784 0.079 Uiso 1 1 calc R
H7C H 0.6631 0.6599 0.9980 0.079 Uiso 1 1 calc R
C8 C 0.3580(3) 0.8264(2) 1.01681(18) 0.0487(7) Uani 1 1 d .
H8A H 0.4122 0.8047 1.0888 0.073 Uiso 1 1 calc R
H8B H 0.2599 0.8578 1.0131 0.073 Uiso 1 1 calc R
H8C H 0.4220 0.8914 0.9946 0.073 Uiso 1 1 calc R
C9 C 0.0411(3) 0.6534(3) 0.9330(2) 0.0495(7) Uani 1 1 d .
H9A H 0.0516 0.6270 1.0041 0.074 Uiso 1 1 calc R
H9B H -0.0470 0.6036 0.8831 0.074 Uiso 1 1 calc R
H9C H 0.0243 0.7423 0.9275 0.074 Uiso 1 1 calc R
C10 C 0.0887(3) 0.4203(2) 0.8041(2) 0.0479(7) Uani 1 1 d .
H10A H 0.1231 0.3717 0.7561 0.072 Uiso 1 1 calc R
H10B H -0.0096 0.4523 0.7657 0.072 Uiso 1 1 calc R
H10C H 0.0748 0.3665 0.8595 0.072 Uiso 1 1 calc R
C11 C 0.3567(2) 0.8135(2) 0.50054(16) 0.0277(5) Uani 1 1 d .
C12 C 0.4774(2) 0.8167(2) 0.59667(16) 0.0265(4) Uani 1 1 d .
C13 C 0.4715(2) 0.9269(2) 0.65579(16) 0.0267(4) Uani 1 1 d .
C14 C 0.3496(2) 0.99368(19) 0.59253(17) 0.0277(5) Uani 1 1 d .
C15 C 0.2765(2) 0.9231(2) 0.49842(17) 0.0274(4) Uani 1 1 d .
C16 C 0.3133(3) 0.7156(2) 0.41455(18) 0.0395(6) Uani 1 1 d .
H16A H 0.3779 0.6467 0.4365 0.059 Uiso 1 1 calc R
H16B H 0.3289 0.7523 0.3521 0.059 Uiso 1 1 calc R
H16C H 0.2045 0.6838 0.3986 0.059 Uiso 1 1 calc R
C17 C 0.5942(3) 0.7243(2) 0.6318(2) 0.0398(6) Uani 1 1 d .
H17A H 0.5512 0.6432 0.5957 0.060 Uiso 1 1 calc R
H17B H 0.6205 0.7147 0.7074 0.060 Uiso 1 1 calc R
H17C H 0.6874 0.7544 0.6155 0.060 Uiso 1 1 calc R
C18 C 0.5844(3) 0.9710(2) 0.75986(18) 0.0374(5) Uani 1 1 d .
H18A H 0.6550 0.9070 0.7872 0.056 Uiso 1 1 calc R
H18B H 0.5285 0.9859 0.8085 0.056 Uiso 1 1 calc R
H18C H 0.6437 1.0490 0.7520 0.056 Uiso 1 1 calc R
C19 C 0.3133(3) 1.1211(2) 0.6168(2) 0.0386(6) Uani 1 1 d .
H19A H 0.3664 1.1847 0.5853 0.058 Uiso 1 1 calc R
H19B H 0.3483 1.1360 0.6927 0.058 Uiso 1 1 calc R
H19C H 0.2016 1.1257 0.5884 0.058 Uiso 1 1 calc R
C20 C 0.1405(3) 0.9553(2) 0.41002(18) 0.0409(6) Uani 1 1 d .
H20A H 0.0799 1.0089 0.4363 0.061 Uiso 1 1 calc R
H20B H 0.0761 0.8783 0.3780 0.061 Uiso 1 1 calc R
H20C H 0.1763 0.9998 0.3577 0.061 Uiso 1 1 calc R
C21 C 0.1638(2) 0.84567(18) 0.72348(15) 0.0205(4) Uani 1 1 d .
C22 C 0.0339(2) 0.74900(18) 0.69893(15) 0.0215(4) Uani 1 1 d .
C23 C -0.0087(2) 0.69440(17) 0.59687(15) 0.0209(4) Uani 1 1 d .
C24 C -0.1884(2) 0.5668(2) 0.45852(17) 0.0320(5) Uani 1 1 d .
H24A H -0.1875 0.6369 0.4123 0.048 Uiso 1 1 calc R
H24B H -0.2936 0.5252 0.4408 0.048 Uiso 1 1 calc R
H24C H -0.1193 0.5068 0.4497 0.048 Uiso 1 1 calc R
C25 C 0.1754(2) 0.95256(18) 0.79344(16) 0.0242(4) Uani 1 1 d .
C26 C 0.0465(3) 1.0633(2) 0.88515(19) 0.0400(6) Uani 1 1 d .
H26A H 0.1289 1.0616 0.9525 0.060 Uiso 1 1 calc R
H26B H -0.0533 1.0621 0.8968 0.060 Uiso 1 1 calc R
H26C H 0.0645 1.1397 0.8494 0.060 Uiso 1 1 calc R
H1H H 0.302(3) 0.686(2) 0.6890(18) 0.038(6) Uiso 1 1 d .
H22 H -0.040(2) 0.7453(19) 0.7357(17) 0.024(5) Uiso 1 1 d .

loop_
_atom_site_aniso_label
_atom_site_aniso_U_11
_atom_site_aniso_U_22
_atom_site_aniso_U_33
_atom_site_aniso_U_23
_atom_site_aniso_U_13
_atom_site_aniso_U_12
Co1 0.02283(15) 0.02062(15) 0.01676(14) 0.00285(10) 0.00314(11) 0.00343(10)
Co2 0.01751(14) 0.02134(15) 0.01995(14) 0.00242(10) 0.00608(11) 0.00164(10)
O1 0.0216(7) 0.0257(7) 0.0206(7) 0.0012(6) 0.0063(6) 0.0022(6)
O2 0.0223(7) 0.0287(8) 0.0281(8) -0.0058(6) 0.0068(6) -0.0042(6)
O3 0.0372(9) 0.0309(8) 0.0420(9) -0.0113(7) 0.0174(7) -0.0088(7)
O4 0.0308(8) 0.0276(8) 0.0287(8) -0.0045(6) 0.0126(6) 0.0046(6)
C1 0.0414(13) 0.0310(12) 0.0220(11) 0.0086(9) 0.0032(9) 0.0146(10)
C2 0.0376(12) 0.0347(12) 0.0221(11) 0.0094(9) -0.0024(9) 0.0067(10)
C3 0.0466(13) 0.0299(12) 0.0180(10) 0.0047(9) 0.0030(10) 0.0059(10)
C4 0.0457(13) 0.0322(12) 0.0224(11) 0.0110(9) 0.0113(10) 0.0065(10)
C5 0.0476(14) 0.0245(11) 0.0195(10) 0.0077(8) 0.0053(10) 0.0015(10)
C6 0.0667(18) 0.0454(15) 0.0344(13) 0.0088(11) 0.0094(13) 0.0321(13)
C7 0.0351(14) 0.0684(19) 0.0405(15) 0.0157(13) -0.0057(11) 0.0042(13)
C8 0.0740(19) 0.0368(14) 0.0248(12) -0.0046(10) 0.0019(12) 0.0049(13)
C9 0.0634(18) 0.0544(16) 0.0419(15) 0.0167(12) 0.0314(14) 0.0102(13)
C10 0.0676(18) 0.0322(13) 0.0364(14) 0.0061(11) 0.0116(13) -0.0122(12)
C11 0.0243(10) 0.0359(12) 0.0254(11) 0.0020(9) 0.0128(9) -0.0020(9)
C12 0.0214(10) 0.0325(11) 0.0288(11) 0.0026(9) 0.0128(9) 0.0022(8)
C13 0.0204(10) 0.0318(11) 0.0291(11) 0.0010(9) 0.0110(9) -0.0026(8)
C14 0.0255(10) 0.0263(11) 0.0359(12) 0.0081(9) 0.0174(9) -0.0002(8)
C15 0.0221(10) 0.0325(11) 0.0291(11) 0.0091(9) 0.0110(9) 0.0005(8)
C16 0.0395(13) 0.0492(15) 0.0310(12) -0.0079(11) 0.0163(11) -0.0062(11)
C17 0.0290(12) 0.0475(14) 0.0460(14) 0.0028(11) 0.0142(11) 0.0112(10)
C18 0.0284(11) 0.0448(14) 0.0362(13) -0.0069(11) 0.0098(10) -0.0072(10)
C19 0.0416(13) 0.0242(11) 0.0589(16) 0.0085(11) 0.0291(12) 0.0018(10)
C20 0.0335(12) 0.0544(15) 0.0348(13) 0.0218(11) 0.0104(10) 0.0068(11)
C21 0.0204(9) 0.0216(10) 0.0188(9) 0.0022(8) 0.0054(8) 0.0018(8)
C22 0.0188(9) 0.0240(10) 0.0224(10) 0.0021(8) 0.0076(8) 0.0026(8)
C23 0.0179(9) 0.0191(9) 0.0250(10) 0.0033(8) 0.0054(8) 0.0044(7)
C24 0.0268(11) 0.0319(12) 0.0303(11) -0.0092(9) 0.0001(9) 0.0016(9)
C25 0.0272(10) 0.0218(10) 0.0239(10) 0.0066(8) 0.0080(9) 0.0053(8)
C26 0.0480(14) 0.0361(13) 0.0421(14) -0.0089(11) 0.0224(12) 0.0065(11)

loop_
_atom_type_symbol
_atom_type_description
_atom_type_scat_dispersion_real
_atom_type_scat_dispersion_imag
_atom_type_scat_source
C C 0.0033 0.0016 'International Tables Vol C Tables 4.2.6.8 and 6.1.1.4'
H H 0.0000 0.0000 'International Tables Vol C Tables 4.2.6.8 and 6.1.1.4'
O O 0.0106 0.0060 'International Tables Vol C Tables 4.2.6.8 and 6.1.1.4'
Co Co 0.3494 0.9721 'International Tables Vol C Tables 4.2.6.8 and 6.1.1.4'

loop_
_geom_angle_atom_site_label_1
_geom_angle_atom_site_label_2
_geom_angle_atom_site_label_3
_geom_angle
C21 Co1 C22 43.41(8)
C21 Co1 C4 116.72(9)
C22 Co1 C4 97.54(9)
C21 Co1 C5 148.57(9)
C22 Co1 C5 108.86(9)
C4 Co1 C5 41.04(9)
C21 Co1 C1 170.94(9)
C22 Co1 C1 145.57(9)
C4 Co1 C1 67.46(9)
C5 Co1 C1 39.69(9)
C21 Co1 C2 132.30(9)
C22 Co1 C2 160.85(9)
C4 Co1 C2 66.96(9)
C5 Co1 C2 67.42(9)
C1 Co1 C2 40.36(9)
C21 Co1 C3 110.59(8)
C22 Co1 C3 121.66(9)
C4 Co1 C3 39.97(9)
C5 Co1 C3 67.69(8)
C1 Co1 C3 66.91(9)
C2 Co1 C3 39.19(9)
C21 Co1 Co2 48.28(6)
C22 Co1 Co2 70.83(6)
C4 Co1 Co2 164.98(7)
C5 Co1 Co2 150.87(6)
C1 Co1 Co2 127.46(6)
C2 Co1 Co2 122.09(7)
C3 Co1 Co2 138.61(6)
C21 Co1 H1H 85.9(9)
C22 Co1 H1H 96.1(9)
C4 Co1 H1H 156.9(9)
C5 Co1 H1H 116.4(9)
C1 Co1 H1H 90.9(9)
C2 Co1 H1H 102.3(9)
C3 Co1 H1H 139.4(9)
Co2 Co1 H1H 37.8(9)
C21 Co2 O1 86.46(7)
C21 Co2 C13 111.69(8)
O1 Co2 C13 158.17(7)
C21 Co2 C15 128.28(8)
O1 Co2 C15 91.56(7)
C13 Co2 C15 67.87(8)
C21 Co2 C14 104.43(8)
O1 Co2 C14 125.18(7)
C13 Co2 C14 40.52(8)
C15 Co2 C14 39.88(8)
C21 Co2 C12 146.42(8)
O1 Co2 C12 125.41(7)
C13 Co2 C12 40.95(8)
C15 Co2 C12 67.45(8)
C14 Co2 C12 67.84(8)
C21 Co2 C11 168.84(8)
O1 Co2 C11 91.86(7)
C13 Co2 C11 67.94(8)
C15 Co2 C11 40.67(8)
C14 Co2 C11 67.68(8)
C12 Co2 C11 39.52(8)
C21 Co2 Co1 47.32(6)
O1 Co2 Co1 87.98(4)
C13 Co2 Co1 113.10(6)
C15 Co2 Co1 175.60(6)
C14 Co2 Co1 138.18(6)
C12 Co2 Co1 116.26(6)
C11 Co2 Co1 143.71(6)
C21 Co2 H1H 81.9(8)
O1 Co2 H1H 86.1(8)
C13 Co2 H1H 107.7(8)
C15 Co2 H1H 149.6(8)
C14 Co2 H1H 148.0(8)
C12 Co2 H1H 89.4(8)
C11 Co2 H1H 109.0(8)
Co1 Co2 H1H 34.7(8)
C23 O1 Co2 106.75(12)
C23 O2 C24 117.49(16)
C25 O4 C26 114.60(16)
C5 C1 C2 108.3(2)
C5 C1 C6 127.7(2)
C2 C1 C6 123.7(2)
C5 C1 Co1 69.43(12)
C2 C1 Co1 70.43(12)
C6 C1 Co1 130.72(16)
C3 C2 C1 108.0(2)
C3 C2 C7 125.8(2)
C1 C2 C7 125.6(2)
C3 C2 Co1 70.59(12)
C1 C2 Co1 69.21(12)
C7 C2 Co1 132.33(16)
C2 C3 C4 107.8(2)
C2 C3 C8 126.2(2)
C4 C3 C8 125.9(2)
C2 C3 Co1 70.23(12)
C4 C3 Co1 67.67(12)
C8 C3 Co1 130.04(16)
C3 C4 C5 108.6(2)
C3 C4 C9 125.4(2)
C5 C4 C9 125.8(2)
C3 C4 Co1 72.35(12)
C5 C4 Co1 70.28(12)
C9 C4 Co1 126.71(16)
C1 C5 C4 107.14(19)
C1 C5 C10 127.3(2)
C4 C5 C10 125.6(2)
C1 C5 Co1 70.88(12)
C4 C5 Co1 68.68(12)
C10 C5 Co1 126.52(15)
C1 C6 H6A 109.5
C1 C6 H6B 109.5
H6A C6 H6B 109.5
C1 C6 H6C 109.5
H6A C6 H6C 109.5
H6B C6 H6C 109.5
C2 C7 H7A 109.5
C2 C7 H7B 109.5
H7A C7 H7B 109.5
C2 C7 H7C 109.5
H7A C7 H7C 109.5
H7B C7 H7C 109.5
C3 C8 H8A 109.5
C3 C8 H8B 109.5
H8A C8 H8B 109.5
C3 C8 H8C 109.5
H8A C8 H8C 109.5
H8B C8 H8C 109.5
C4 C9 H9A 109.5
C4 C9 H9B 109.5
H9A C9 H9B 109.5
C4 C9 H9C 109.5
H9A C9 H9C 109.5
H9B C9 H9C 109.5
C5 C10 H10A 109.5
C5 C10 H10B 109.5
H10A C10 H10B 109.5
C5 C10 H10C 109.5
H10A C10 H10C 109.5
H10B C10 H10C 109.5
C12 C11 C15 107.74(18)
C12 C11 C16 127.8(2)
C15 C11 C16 124.4(2)
C12 C11 Co2 70.12(11)
C15 C11 Co2 68.96(11)
C16 C11 Co2 125.61(15)
C11 C12 C13 108.03(18)
C11 C12 C17 126.6(2)
C13 C12 C17 125.3(2)
C11 C12 Co2 70.36(11)
C13 C12 Co2 68.16(11)
C17 C12 Co2 127.91(15)
C14 C13 C12 107.83(18)
C14 C13 C18 125.9(2)
C12 C13 C18 125.96(19)
C14 C13 Co2 70.93(11)
C12 C13 Co2 70.89(11)
C18 C13 Co2 128.86(15)
C15 C14 C13 107.81(18)
C15 C14 C19 125.6(2)
C13 C14 C19 126.4(2)
C15 C14 Co2 69.65(12)
C13 C14 Co2 68.55(11)
C19 C14 Co2 131.17(14)
C14 C15 C11 108.51(18)
C14 C15 C20 126.6(2)
C11 C15 C20 124.9(2)
C14 C15 Co2 70.47(12)
C11 C15 Co2 70.38(11)
C20 C15 Co2 125.61(14)
C11 C16 H16A 109.5
C11 C16 H16B 109.5
H16A C16 H16B 109.5
C11 C16 H16C 109.5
H16A C16 H16C 109.5
H16B C16 H16C 109.5
C12 C17 H17A 109.5
C12 C17 H17B 109.5
H17A C17 H17B 109.5
C12 C17 H17C 109.5
H17A C17 H17C 109.5
H17B C17 H17C 109.5
C13 C18 H18A 109.5
C13 C18 H18B 109.5
H18A C18 H18B 109.5
C13 C18 H18C 109.5
H18A C18 H18C 109.5
H18B C18 H18C 109.5
C14 C19 H19A 109.5
C14 C19 H19B 109.5
H19A C19 H19B 109.5
C14 C19 H19C 109.5
H19A C19 H19C 109.5
H19B C19 H19C 109.5
C15 C20 H20A 109.5
C15 C20 H20B 109.5
H20A C20 H20B 109.5
C15 C20 H20C 109.5
H20A C20 H20C 109.5
H20B C20 H20C 109.5
C22 C21 C25 121.42(17)
C22 C21 Co1 72.53(11)
C25 C21 Co1 118.86(13)
C22 C21 Co2 104.94(13)
C25 C21 Co2 132.07(14)
Co1 C21 Co2 84.39(8)
C23 C22 C21 114.25(17)
C23 C22 Co1 107.73(13)
C21 C22 Co1 64.06(10)
C23 C22 H22 120.0(13)
C21 C22 H22 121.7(13)
Co1 C22 H22 114.5(13)
O1 C23 O2 120.47(17)
O1 C23 C22 122.14(17)
O2 C23 C22 117.38(17)
O2 C24 H24A 109.5
O2 C24 H24B 109.5
H24A C24 H24B 109.5
O2 C24 H24C 109.5
H24A C24 H24C 109.5
H24B C24 H24C 109.5
O3 C25 O4 120.40(18)
O3 C25 C21 127.32(19)
O4 C25 C21 112.28(17)
O4 C26 H26A 109.5
O4 C26 H26B 109.5
H26A C26 H26B 109.5
O4 C26 H26C 109.5
H26A C26 H26C 109.5
H26B C26 H26C 109.5

loop_
_geom_bond_atom_site_label_1
_geom_bond_atom_site_label_2
_geom_bond_distance
Co1 C21 1.9055(19)
Co1 C22 2.0212(19)
Co1 C4 2.043(2)
Co1 C5 2.064(2)
Co1 C1 2.083(2)
Co1 C2 2.100(2)
Co1 C3 2.104(2)
Co1 Co2 2.5795(4)
Co1 H1H 1.54(2)
Co2 C21 1.9347(19)
Co2 O1 2.0058(13)
Co2 C13 2.045(2)
Co2 C15 2.065(2)
Co2 C14 2.076(2)
Co2 C12 2.0812(19)
Co2 C11 2.084(2)
Co2 H1H 1.66(2)
O1 C23 1.256(2)
O2 C23 1.343(2)
O2 C24 1.442(2)
O3 C25 1.210(2)
O4 C25 1.373(2)
O4 C26 1.436(2)
C1 C5 1.408(3)
C1 C2 1.443(3)
C1 C6 1.506(3)
C2 C3 1.410(3)
C2 C7 1.504(3)
C3 C4 1.419(3)
C3 C8 1.502(3)
C4 C5 1.440(3)
C4 C9 1.502(3)
C5 C10 1.503(3)
C6 H6A 0.9800
C6 H6B 0.9800
C6 H6C 0.9800
C7 H7A 0.9800
C7 H7B 0.9800
C7 H7C 0.9800
C8 H8A 0.9800
C8 H8B 0.9800
C8 H8C 0.9800
C9 H9A 0.9800
C9 H9B 0.9800
C9 H9C 0.9800
C10 H10A 0.9800
C10 H10B 0.9800
C10 H10C 0.9800
C11 C12 1.408(3)
C11 C15 1.442(3)
C11 C16 1.495(3)
C12 C13 1.443(3)
C12 C17 1.496(3)
C13 C14 1.427(3)
C13 C18 1.497(3)
C14 C15 1.412(3)
C14 C19 1.499(3)
C15 C20 1.493(3)
C16 H16A 0.9800
C16 H16B 0.9800
C16 H16C 0.9800
C17 H17A 0.9800
C17 H17B 0.9800
C17 H17C 0.9800
C18 H18A 0.9800
C18 H18B 0.9800
C18 H18C 0.9800
C19 H19A 0.9800
C19 H19B 0.9800
C19 H19C 0.9800
C20 H20A 0.9800
C20 H20B 0.9800
C20 H20C 0.9800
C21 C22 1.456(3)
C21 C25 1.461(3)
C22 C23 1.418(3)
C22 H22 0.96(2)
C24 H24A 0.9800
C24 H24B 0.9800
C24 H24C 0.9800
C26 H26A 0.9800
C26 H26B 0.9800
C26 H26C 0.9800
